data_4506532
loop_
_publ_author_name
'Peuronen, Anssi'
'Valkonen, Arto'
'Kortelainen, Minna'
'Rissanen, Kari'
'Lahtinen, Manu'

_publ_section_title
;
 Halogen Bonding-Based &#x201C;Catch and Release&#x201D;: Reversible
 Solid-State Entrapment of Elemental Iodine with Monoalkylated DABCO Salts
;
_journal_issue 8
_journal_name_full 'Crystal Growth &amp; Design'
_journal_page_first 4157
_journal_paper_doi 10.1021/cg300669t
_journal_volume 12
_journal_year 2012
_chemical_formula_moiety 'C22 H45 N2, F6 P'
_chemical_formula_sum 'C22 H45 F6 N2 P'
_chemical_formula_weight 482.57
_chemical_name_systematic
;
 ?
;
_space_group_IT_number 62
_symmetry_cell_setting orthorhombic
_symmetry_space_group_name_Hall '-P 2ac 2n'
_symmetry_space_group_name_H-M 'P n m a'
_atom_sites_solution_hydrogens geom
_atom_sites_solution_primary direct
_atom_sites_solution_secondary difmap
_audit_creation_method SHELXL-97
_cell_angle_alpha 90.00
_cell_angle_beta 90.00
_cell_angle_gamma 90.00
_cell_formula_units_Z 4
_cell_length_a 6.9392(3)
_cell_length_b 7.9029(4)
_cell_length_c 47.448(2)
_cell_measurement_reflns_used 11084
_cell_measurement_temperature 293(2)
_cell_measurement_theta_max 14.187
_cell_measurement_theta_min 0.407
_cell_volume 2602.0(2)
_computing_cell_refinement DENZO-SMN
_computing_data_collection Collect
_computing_data_reduction DENZO-SMN
_computing_structure_refinement 'SHELXL-97 (Sheldrick, 2008)'
_computing_structure_solution SHELXS-97
_diffrn_ambient_temperature 293(2)
_diffrn_detector_area_resol_mean 9
_diffrn_measured_fraction_theta_full 0.970
_diffrn_measured_fraction_theta_max 0.970
_diffrn_measurement_device_type 'Bruker-Nonius Kappa CCD with APEXII detector'
_diffrn_measurement_method '\f and \w scans'
_diffrn_radiation_monochromator graphite
_diffrn_radiation_source 'fine-focus sealed tube'
_diffrn_radiation_type MoK\a
_diffrn_radiation_wavelength 0.71069
_diffrn_reflns_av_R_equivalents 0.0398
_diffrn_reflns_av_sigmaI/netI 0.0369
_diffrn_reflns_limit_h_max 8
_diffrn_reflns_limit_h_min -8
_diffrn_reflns_limit_k_max 9
_diffrn_reflns_limit_k_min -9
_diffrn_reflns_limit_l_max 56
_diffrn_reflns_limit_l_min -56
_diffrn_reflns_number 12987
_diffrn_reflns_theta_full 24.99
_diffrn_reflns_theta_max 24.99
_diffrn_reflns_theta_min 0.86
_diffrn_standards_decay_% 0
_diffrn_standards_interval_count 0
_diffrn_standards_interval_time 0
_diffrn_standards_number 0
_exptl_absorpt_coefficient_mu 0.160
_exptl_absorpt_correction_T_max 0.7457
_exptl_absorpt_correction_T_min 0.6113
_exptl_absorpt_correction_type multi-scan
_exptl_absorpt_process_details 'SADABS 2008/1 (Bruker,2008)'
_exptl_crystal_colour colorless
_exptl_crystal_density_diffrn 1.232
_exptl_crystal_density_method 'not measured'
_exptl_crystal_description block
_exptl_crystal_F_000 1040
_exptl_crystal_size_max 0.30
_exptl_crystal_size_mid 0.20
_exptl_crystal_size_min 0.20
_refine_diff_density_max 0.377
_refine_diff_density_min -0.372
_refine_diff_density_rms 0.139
_refine_ls_extinction_method none
_refine_ls_goodness_of_fit_ref 1.117
_refine_ls_hydrogen_treatment constr
_refine_ls_matrix_type full
_refine_ls_number_parameters 176
_refine_ls_number_reflns 2408
_refine_ls_number_restraints 0
_refine_ls_restrained_S_all 1.117
_refine_ls_R_factor_all 0.0976
_refine_ls_R_factor_gt 0.0652
_refine_ls_shift/su_max 0.000
_refine_ls_shift/su_mean 0.000
_refine_ls_structure_factor_coef Fsqd
_refine_ls_weighting_details 'calc w=1/[\s^2^(Fo^2^)+(0.0867P)^2^+1.8011P] where P=(Fo^2^+2Fc^2^)/3'
_refine_ls_weighting_scheme calc
_refine_ls_wR_factor_gt 0.1737
_refine_ls_wR_factor_ref 0.2014
_reflns_number_gt 1694
_reflns_number_total 2408
_reflns_threshold_expression >2\s(I)
_cod_data_source_file cg300669t_si_002.cif
_cod_data_source_block 7PF6
_cod_depositor_comments
;
The following automatic conversions were performed:

'_symmetry_cell_setting' value 'Orthorhombic' changed to
'orthorhombic' according to
/home/saulius/struct/CIF-dictionaries/cif_core.dic dictionary named
'cif_core.dic' version 2.4.2 from 2011-04-26.

Automatic conversion script
Id: cif_fix_values 1891 2012-01-12 08:04:46Z andrius 
;
_cod_original_sg_symbol_H-M Pnma
_cod_database_code 4506532

loop_
_symmetry_equiv_pos_as_xyz
'x, y, z'
'-x+1/2, -y, z+1/2'
'x+1/2, -y+1/2, -z+1/2'
'-x, y+1/2, -z'
'-x, -y, -z'
'x-1/2, y, -z-1/2'
'-x-1/2, y-1/2, z-1/2'
'x, -y-1/2, z'

loop_
_atom_site_label
_atom_site_type_symbol
_atom_site_fract_x
_atom_site_fract_y
_atom_site_fract_z
_atom_site_U_iso_or_equiv
_atom_site_adp_type
_atom_site_occupancy
_atom_site_symmetry_multiplicity
_atom_site_calc_flag
_atom_site_refinement_flags
N1 N 1.6270(5) 0.7500 0.22850(7) 0.0507(9) Uani 1 2 d S
N2 N 1.5194(4) 0.7500 0.17670(7) 0.0370(7) Uani 1 2 d S
C11 C 0.6694(6) 0.7500 0.03549(9) 0.0585(12) Uani 1 2 d S
H11A H 0.7256 0.6509 0.0266 0.070 Uiso 0.50 1 calc PR
H11B H 0.7256 0.8491 0.0266 0.070 Uiso 0.50 1 calc PR
C4 C 1.7358(5) 0.7500 0.17887(9) 0.0561(12) Uani 1 2 d S
H4A H 1.7876 0.8494 0.1696 0.067 Uiso 0.50 1 calc PR
H4B H 1.7876 0.6506 0.1696 0.067 Uiso 0.50 1 calc PR
C6 C 1.2473(5) 0.7500 0.14023(9) 0.0539(11) Uani 1 2 d S
H6A H 1.1893 0.6507 0.1488 0.065 Uiso 0.50 1 calc PR
H6B H 1.1893 0.8493 0.1488 0.065 Uiso 0.50 1 calc PR
C7 C 1.2057(6) 0.7500 0.10891(9) 0.0535(11) Uani 1 2 d S
H7A H 1.2638 0.6507 0.1004 0.064 Uiso 0.50 1 calc PR
H7B H 1.2638 0.8493 0.1004 0.064 Uiso 0.50 1 calc PR
C13 C 0.3990(6) 0.7500 -0.00091(9) 0.0576(12) Uani 1 2 d S
H13A H 0.4553 0.8490 -0.0098 0.069 Uiso 0.50 1 calc PR
H13B H 0.4553 0.6510 -0.0098 0.069 Uiso 0.50 1 calc PR
C3 C 1.7944(6) 0.7500 0.20956(9) 0.0598(12) Uani 1 2 d S
H3A H 1.8725 0.6508 0.2133 0.072 Uiso 0.50 1 calc PR
H3B H 1.8725 0.8492 0.2133 0.072 Uiso 0.50 1 calc PR
C12 C 0.4534(6) 0.7500 0.02997(9) 0.0584(12) Uani 1 2 d S
H12A H 0.3974 0.6510 0.0388 0.070 Uiso 0.50 1 calc PR
H12B H 0.3974 0.8490 0.0388 0.070 Uiso 0.50 1 calc PR
C15 C 0.1309(6) 0.7500 -0.03746(9) 0.0598(12) Uani 1 2 d S
H15A H 0.1874 0.8490 -0.0463 0.072 Uiso 0.50 1 calc PR
H15B H 0.1874 0.6510 -0.0463 0.072 Uiso 0.50 1 calc PR
C17 C -0.1354(6) 0.7500 -0.07418(10) 0.0634(13) Uani 1 2 d S
H17A H -0.0787 0.6510 -0.0830 0.076 Uiso 0.50 1 calc PR
H17B H -0.0787 0.8490 -0.0830 0.076 Uiso 0.50 1 calc PR
C14 C 0.1847(6) 0.7500 -0.00659(9) 0.0596(12) Uani 1 2 d S
H14A H 0.1284 0.8490 0.0022 0.072 Uiso 0.50 1 calc PR
H14B H 0.1284 0.6510 0.0022 0.072 Uiso 0.50 1 calc PR
C8 C 0.9900(6) 0.7500 0.10286(9) 0.0567(12) Uani 1 2 d S
H8A H 0.9329 0.6509 0.1116 0.068 Uiso 0.50 1 calc PR
H8B H 0.9329 0.8491 0.1116 0.068 Uiso 0.50 1 calc PR
C1 C 1.5132(5) 0.6006(4) 0.22237(7) 0.0635(9) Uani 1 1 d .
H1A H 1.4012 0.5988 0.2346 0.076 Uiso 1 1 calc R
H1B H 1.5893 0.5005 0.2264 0.076 Uiso 1 1 calc R
C9 C 0.9394(6) 0.7500 0.07186(9) 0.0560(12) Uani 1 2 d S
H9A H 0.9959 0.6509 0.0631 0.067 Uiso 0.50 1 calc PR
H9B H 0.9959 0.8491 0.0631 0.067 Uiso 0.50 1 calc PR
C16 C -0.0829(6) 0.7500 -0.04329(10) 0.0606(12) Uani 1 2 d S
H16A H -0.1395 0.8490 -0.0345 0.073 Uiso 0.50 1 calc PR
H16B H -0.1395 0.6510 -0.0345 0.073 Uiso 0.50 1 calc PR
C18 C -0.3507(6) 0.7500 -0.08008(10) 0.0633(13) Uani 1 2 d S
H18A H -0.4075 0.6509 -0.0713 0.076 Uiso 0.50 1 calc PR
H18B H -0.4075 0.8491 -0.0713 0.076 Uiso 0.50 1 calc PR
C10 C 0.7227(6) 0.7500 0.06632(9) 0.0582(12) Uani 1 2 d S
H10A H 0.6666 0.6509 0.0752 0.070 Uiso 0.50 1 calc PR
H10B H 0.6666 0.8491 0.0752 0.070 Uiso 0.50 1 calc PR
C19 C -0.4013(7) 0.7500 -0.11095(11) 0.0735(15) Uani 1 2 d S
H19A H -0.3445 0.8491 -0.1197 0.088 Uiso 0.50 1 calc PR
H19B H -0.3445 0.6509 -0.1197 0.088 Uiso 0.50 1 calc PR
C2 C 1.4470(5) 0.5956(4) 0.19175(7) 0.0603(9) Uani 1 1 d .
H2A H 1.4965 0.4947 0.1827 0.072 Uiso 1 1 calc R
H2B H 1.3074 0.5922 0.1910 0.072 Uiso 1 1 calc R
C20 C -0.6139(8) 0.7500 -0.11671(13) 0.103(2) Uani 1 2 d S
H20A H -0.6672 0.8580 -0.1117 0.155 Uiso 0.50 1 calc PR
H20B H -0.6747 0.6630 -0.1057 0.155 Uiso 0.50 1 calc PR
H20C H -0.6359 0.7290 -0.1364 0.155 Uiso 0.50 1 calc PR
C5 C 1.4624(5) 0.7500 0.14611(8) 0.0451(10) Uani 1 2 d S
H5A H 1.5185 0.6511 0.1372 0.054 Uiso 0.50 1 calc PR
H5B H 1.5185 0.8489 0.1372 0.054 Uiso 0.50 1 calc PR
P1 P 0.01713(17) 0.2500 0.18666(3) 0.0688(5) Uani 1 2 d S
F1 F -0.0126(4) 0.1079(3) 0.16359(7) 0.1181(11) Uani 1 1 d .
F2 F 0.2408(4) 0.2500 0.17969(9) 0.1050(13) Uani 1 2 d S
F3 F 0.0504(4) 0.1062(3) 0.20883(7) 0.1208(11) Uani 1 1 d .
F4 F -0.2062(4) 0.2500 0.19203(9) 0.1171(14) Uani 1 2 d S

loop_
_atom_site_aniso_label
_atom_site_aniso_U_11
_atom_site_aniso_U_22
_atom_site_aniso_U_33
_atom_site_aniso_U_23
_atom_site_aniso_U_13
_atom_site_aniso_U_12
N1 0.050(2) 0.058(2) 0.044(2) 0.000 -0.0018(15) 0.000
N2 0.0323(16) 0.0362(16) 0.0424(19) 0.000 0.0017(13) 0.000
C11 0.049(2) 0.073(3) 0.052(3) 0.000 -0.010(2) 0.000
C4 0.035(2) 0.079(3) 0.054(3) 0.000 0.0022(18) 0.000
C6 0.039(2) 0.074(3) 0.049(3) 0.000 -0.0048(18) 0.000
C7 0.043(2) 0.069(3) 0.049(3) 0.000 -0.0080(19) 0.000
C13 0.051(3) 0.067(3) 0.054(3) 0.000 -0.013(2) 0.000
C3 0.046(2) 0.078(3) 0.055(3) 0.000 -0.013(2) 0.000
C12 0.047(2) 0.075(3) 0.053(3) 0.000 -0.013(2) 0.000
C15 0.054(3) 0.071(3) 0.054(3) 0.000 -0.011(2) 0.000
C17 0.060(3) 0.071(3) 0.060(3) 0.000 -0.017(2) 0.000
C14 0.047(2) 0.077(3) 0.055(3) 0.000 -0.011(2) 0.000
C8 0.044(2) 0.078(3) 0.047(3) 0.000 -0.0074(19) 0.000
C1 0.075(2) 0.063(2) 0.052(2) 0.0117(16) -0.0021(16) -0.0087(17)
C9 0.046(2) 0.072(3) 0.050(3) 0.000 -0.0084(19) 0.000
C16 0.052(3) 0.075(3) 0.055(3) 0.000 -0.012(2) 0.000
C18 0.055(3) 0.077(3) 0.057(3) 0.000 -0.015(2) 0.000
C10 0.043(2) 0.080(3) 0.052(3) 0.000 -0.0093(19) 0.000
C19 0.070(3) 0.088(4) 0.063(3) 0.000 -0.018(2) 0.000
C2 0.074(2) 0.0535(19) 0.054(2) 0.0115(15) -0.0043(15) -0.0231(16)
C20 0.076(4) 0.149(6) 0.085(5) 0.000 -0.034(3) 0.000
C5 0.041(2) 0.057(2) 0.037(2) 0.000 -0.0022(17) 0.000
P1 0.0503(8) 0.0414(6) 0.1147(13) 0.000 0.0090(7) 0.000
F1 0.117(2) 0.0733(16) 0.164(3) -0.0402(17) 0.0004(17) -0.0099(13)
F2 0.0605(19) 0.0667(19) 0.188(4) 0.000 0.025(2) 0.000
F3 0.114(2) 0.0956(19) 0.153(3) 0.0479(17) 0.0086(16) 0.0030(15)
F4 0.0514(19) 0.111(3) 0.188(4) 0.000 0.026(2) 0.000

loop_
_atom_type_symbol
_atom_type_description
_atom_type_scat_dispersion_real
_atom_type_scat_dispersion_imag
_atom_type_scat_source
C C 0.0033 0.0016 'International Tables Vol C Tables 4.2.6.8 and 6.1.1.4'
H H 0.0000 0.0000 'International Tables Vol C Tables 4.2.6.8 and 6.1.1.4'
N N 0.0061 0.0033 'International Tables Vol C Tables 4.2.6.8 and 6.1.1.4'
F F 0.0171 0.0103 'International Tables Vol C Tables 4.2.6.8 and 6.1.1.4'
P P 0.1023 0.0942 'International Tables Vol C Tables 4.2.6.8 and 6.1.1.4'

loop_
_geom_angle_atom_site_label_1
_geom_angle_atom_site_label_2
_geom_angle_atom_site_label_3
_geom_angle
_geom_angle_site_symmetry_1
_geom_angle_site_symmetry_3
C1 N1 C1 109.0(3) . 8_575
C1 N1 C3 107.9(2) . .
C1 N1 C3 107.9(2) 8_575 .
C2 N2 C2 108.8(3) 8_575 .
C2 N2 C5 111.8(2) 8_575 .
C2 N2 C5 111.8(2) . .
C2 N2 C4 107.6(2) 8_575 .
C2 N2 C4 107.6(2) . .
C5 N2 C4 109.2(3) . .
C10 C11 C12 114.1(4) . .
C10 C11 H11A 108.7 . .
C12 C11 H11A 108.7 . .
C10 C11 H11B 108.7 . .
C12 C11 H11B 108.7 . .
H11A C11 H11B 107.6 . .
N2 C4 C3 109.5(3) . .
N2 C4 H4A 109.8 . .
C3 C4 H4A 109.8 . .
N2 C4 H4B 109.8 . .
C3 C4 H4B 109.8 . .
H4A C4 H4B 108.2 . .
C7 C6 C5 111.6(3) . .
C7 C6 H6A 109.3 . .
C5 C6 H6A 109.3 . .
C7 C6 H6B 109.3 . .
C5 C6 H6B 109.3 . .
H6A C6 H6B 108.0 . .
C6 C7 C8 111.8(3) . .
C6 C7 H7A 109.2 . .
C8 C7 H7A 109.2 . .
C6 C7 H7B 109.2 . .
C8 C7 H7B 109.2 . .
H7A C7 H7B 107.9 . .
C14 C13 C12 114.7(4) . .
C14 C13 H13A 108.6 . .
C12 C13 H13A 108.6 . .
C14 C13 H13B 108.6 . .
C12 C13 H13B 108.6 . .
H13A C13 H13B 107.6 . .
N1 C3 C4 112.1(3) . .
N1 C3 H3A 109.2 . .
C4 C3 H3A 109.2 . .
N1 C3 H3B 109.2 . .
C4 C3 H3B 109.2 . .
H3A C3 H3B 107.9 . .
C13 C12 C11 114.4(4) . .
C13 C12 H12A 108.7 . .
C11 C12 H12A 108.7 . .
C13 C12 H12B 108.7 . .
C11 C12 H12B 108.7 . .
H12A C12 H12B 107.6 . .
C16 C15 C14 114.9(4) . .
C16 C15 H15A 108.6 . .
C14 C15 H15A 108.6 . .
C16 C15 H15B 108.6 . .
C14 C15 H15B 108.6 . .
H15A C15 H15B 107.5 . .
C16 C17 C18 114.6(4) . .
C16 C17 H17A 108.6 . .
C18 C17 H17A 108.6 . .
C16 C17 H17B 108.6 . .
C18 C17 H17B 108.6 . .
H17A C17 H17B 107.6 . .
C13 C14 C15 114.6(4) . .
C13 C14 H14A 108.6 . .
C15 C14 H14A 108.6 . .
C13 C14 H14B 108.6 . .
C15 C14 H14B 108.6 . .
H14A C14 H14B 107.6 . .
C9 C8 C7 114.3(4) . .
C9 C8 H8A 108.7 . .
C7 C8 H8A 108.7 . .
C9 C8 H8B 108.7 . .
C7 C8 H8B 108.7 . .
H8A C8 H8B 107.6 . .
N1 C1 C2 112.1(3) . .
N1 C1 H1A 109.2 . .
C2 C1 H1A 109.2 . .
N1 C1 H1B 109.2 . .
C2 C1 H1B 109.2 . .
H1A C1 H1B 107.9 . .
C8 C9 C10 113.3(4) . .
C8 C9 H9A 108.9 . .
C10 C9 H9A 108.9 . .
C8 C9 H9B 108.9 . .
C10 C9 H9B 108.9 . .
H9A C9 H9B 107.7 . .
C15 C16 C17 114.5(4) . .
C15 C16 H16A 108.6 . .
C17 C16 H16A 108.6 . .
C15 C16 H16B 108.6 . .
C17 C16 H16B 108.6 . .
H16A C16 H16B 107.6 . .
C19 C18 C17 114.1(4) . .
C19 C18 H18A 108.7 . .
C17 C18 H18A 108.7 . .
C19 C18 H18B 108.7 . .
C17 C18 H18B 108.7 . .
H18A C18 H18B 107.6 . .
C11 C10 C9 114.1(4) . .
C11 C10 H10A 108.7 . .
C9 C10 H10A 108.7 . .
C11 C10 H10B 108.7 . .
C9 C10 H10B 108.7 . .
H10A C10 H10B 107.6 . .
C20 C19 C18 114.0(5) . .
C20 C19 H19A 108.8 . .
C18 C19 H19A 108.8 . .
C20 C19 H19B 108.8 . .
C18 C19 H19B 108.8 . .
H19A C19 H19B 107.6 . .
N2 C2 C1 109.4(3) . .
N2 C2 H2A 109.8 . .
C1 C2 H2A 109.8 . .
N2 C2 H2B 109.8 . .
C1 C2 H2B 109.8 . .
H2A C2 H2B 108.2 . .
C19 C20 H20A 109.5 . .
C19 C20 H20B 109.5 . .
H20A C20 H20B 109.5 . .
C19 C20 H20C 109.5 . .
H20A C20 H20C 109.5 . .
H20B C20 H20C 109.5 . .
N2 C5 C6 115.9(3) . .
N2 C5 H5A 108.3 . .
C6 C5 H5A 108.3 . .
N2 C5 H5B 108.3 . .
C6 C5 H5B 108.3 . .
H5A C5 H5B 107.4 . .
F3 P1 F3 93.1(3) 8_565 .
F3 P1 F4 92.08(16) 8_565 .
F3 P1 F4 92.08(16) . .
F3 P1 F1 178.24(18) 8_565 .
F3 P1 F1 88.22(17) . .
F4 P1 F1 89.07(15) . .
F3 P1 F1 88.22(17) 8_565 8_565
F3 P1 F1 178.24(18) . 8_565
F4 P1 F1 89.07(15) . 8_565
F1 P1 F1 90.5(2) . 8_565
F3 P1 F2 89.76(15) 8_565 .
F3 P1 F2 89.76(15) . .
F4 P1 F2 177.3(2) . .
F1 P1 F2 89.05(15) . .
F1 P1 F2 89.05(15) 8_565 .

loop_
_geom_bond_atom_site_label_1
_geom_bond_atom_site_label_2
_geom_bond_distance
_geom_bond_site_symmetry_2
N1 C1 1.450(4) .
N1 C1 1.450(4) 8_575
N1 C3 1.469(6) .
N2 C2 1.500(3) 8_575
N2 C2 1.500(3) .
N2 C5 1.505(5) .
N2 C4 1.505(5) .
C11 C10 1.509(6) .
C11 C12 1.522(5) .
C11 H11A 0.9700 .
C11 H11B 0.9700 .
C4 C3 1.512(6) .
C4 H4A 0.9700 .
C4 H4B 0.9700 .
C6 C7 1.514(6) .
C6 C5 1.518(5) .
C6 H6A 0.9700 .
C6 H6B 0.9700 .
C7 C8 1.524(5) .
C7 H7A 0.9700 .
C7 H7B 0.9700 .
C13 C14 1.511(6) .
C13 C12 1.513(6) .
C13 H13A 0.9700 .
C13 H13B 0.9700 .
C3 H3A 0.9700 .
C3 H3B 0.9700 .
C12 H12A 0.9700 .
C12 H12B 0.9700 .
C15 C16 1.509(6) .
C15 C14 1.512(6) .
C15 H15A 0.9700 .
C15 H15B 0.9700 .
C17 C16 1.510(6) .
C17 C18 1.520(6) .
C17 H17A 0.9700 .
C17 H17B 0.9700 .
C14 H14A 0.9700 .
C14 H14B 0.9700 .
C8 C9 1.512(6) .
C8 H8A 0.9700 .
C8 H8B 0.9700 .
C1 C2 1.524(4) .
C1 H1A 0.9700 .
C1 H1B 0.9700 .
C9 C10 1.526(5) .
C9 H9A 0.9700 .
C9 H9B 0.9700 .
C16 H16A 0.9700 .
C16 H16B 0.9700 .
C18 C19 1.506(6) .
C18 H18A 0.9700 .
C18 H18B 0.9700 .
C10 H10A 0.9700 .
C10 H10B 0.9700 .
C19 C20 1.500(7) .
C19 H19A 0.9700 .
C19 H19B 0.9700 .
C2 H2A 0.9700 .
C2 H2B 0.9700 .
C20 H20A 0.9600 .
C20 H20B 0.9600 .
C20 H20C 0.9600 .
C5 H5A 0.9700 .
C5 H5B 0.9700 .
P1 F3 1.566(3) 8_565
P1 F3 1.566(3) .
P1 F4 1.571(3) .
P1 F1 1.582(3) .
P1 F1 1.582(3) 8_565
P1 F2 1.587(3) .

loop_
_geom_torsion_atom_site_label_1
_geom_torsion_atom_site_label_2
_geom_torsion_atom_site_label_3
_geom_torsion_atom_site_label_4
_geom_torsion
_geom_torsion_site_symmetry_1
C2 N2 C4 C3 58.5(2) 8_575
C2 N2 C4 C3 -58.5(2) .
C5 N2 C4 C3 180.0 .
C5 C6 C7 C8 180.0 .
C1 N1 C3 C4 58.8(2) .
C1 N1 C3 C4 -58.8(2) 8_575
N2 C4 C3 N1 0.000(1) .
C14 C13 C12 C11 180.0 .
C10 C11 C12 C13 180.0 .
C12 C13 C14 C15 180.0 .
C16 C15 C14 C13 180.0 .
C6 C7 C8 C9 180.0 .
C1 N1 C1 C2 58.5(4) 8_575
C3 N1 C1 C2 -58.5(4) .
C7 C8 C9 C10 180.0 .
C14 C15 C16 C17 180.0 .
C18 C17 C16 C15 180.0 .
C16 C17 C18 C19 180.0 .
C12 C11 C10 C9 180.0 .
C8 C9 C10 C11 180.0 .
C17 C18 C19 C20 180.0 .
C2 N2 C2 C1 -57.4(4) 8_575
C5 N2 C2 C1 178.6(3) .
C4 N2 C2 C1 58.8(3) .
N1 C1 C2 N2 -0.3(4) .
C2 N2 C5 C6 -61.1(2) 8_575
C2 N2 C5 C6 61.1(2) .
C4 N2 C5 C6 180.0 .
C7 C6 C5 N2 180.0 .
